data_4307145
loop_
_publ_author_name
'Zhongyue Li'
'Guangshan Zhu'
'Xiaodan Guo'
'Xiaojun Zhao'
'Zhao Jin'
'Shilun Qiu'

_publ_section_title
;
Synthesis, Structure, and Luminescent and Magnetic Properties of Novel
Lanthanide Metal-Organic Frameworks with Zeolite-like Topology
;
_journal_name_full 'Inorganic Chemistry'
_journal_page_first 5174
_journal_page_last 5178
_journal_paper_doi 10.1021/ic061666i
_journal_volume 46
_journal_year 2007
_chemical_formula_sum 'C15 H19 Dy N2 O9'
_chemical_formula_weight 533.82
_chemical_name_common Dy(BTC)(DMF)2(H2O)
_chemical_name_systematic
; 
 ? 
;
_space_group_IT_number 15
_symmetry_cell_setting monoclinic
_symmetry_space_group_name_Hall '-C 2yc'
_symmetry_space_group_name_H-M 'C 1 2/c 1'
_atom_sites_solution_hydrogens geom
_atom_sites_solution_primary direct
_atom_sites_solution_secondary difmap
_audit_creation_method SHELXL-97
_cell_angle_alpha 90.00
_cell_angle_beta 107.22(3)
_cell_angle_gamma 90.00
_cell_formula_units_Z 8
_cell_length_a 18.493(18)
_cell_length_b 11.580(18)
_cell_length_c 19.51(2)
_cell_measurement_temperature 293(2)
_cell_volume 3991(8)
_computing_cell_refinement 'Bruker SMART'
_computing_data_collection 'Bruker SMART'
_computing_data_reduction 'Bruker SMART'
_computing_molecular_graphics 'SHELXS-97 (Sheldrick, 1990)'
_computing_publication_material 'SHELXL-97 (Sheldrick, 1997)'
_computing_structure_refinement 'SHELXL-97 (Sheldrick, 1997)'
_computing_structure_solution 'SHELXS-97 (Sheldrick, 1990)'
_diffrn_ambient_temperature 293(2)
_diffrn_measured_fraction_theta_full 0.901
_diffrn_measured_fraction_theta_max 0.901
_diffrn_measurement_device_type 'CCD area detector'
_diffrn_measurement_method 'phi and omega scans'
_diffrn_radiation_monochromator graphite
_diffrn_radiation_source 'fine-focus sealed tube'
_diffrn_radiation_type MoK\a
_diffrn_radiation_wavelength 0.71073
_diffrn_reflns_av_R_equivalents 0.1099
_diffrn_reflns_av_sigmaI/netI 0.1543
_diffrn_reflns_limit_h_max 23
_diffrn_reflns_limit_h_min -24
_diffrn_reflns_limit_k_max 13
_diffrn_reflns_limit_k_min -14
_diffrn_reflns_limit_l_max 25
_diffrn_reflns_limit_l_min -17
_diffrn_reflns_number 11581
_diffrn_reflns_theta_full 28.08
_diffrn_reflns_theta_max 28.08
_diffrn_reflns_theta_min 2.10
_diffrn_standards_decay_% 0
_diffrn_standards_interval_count 0
_diffrn_standards_interval_time .
_diffrn_standards_number 0
_exptl_absorpt_coefficient_mu 3.792
_exptl_absorpt_correction_type none
_exptl_crystal_colour colorless
_exptl_crystal_density_diffrn 1.777
_exptl_crystal_density_method 'not measured'
_exptl_crystal_description rod
_exptl_crystal_F_000 2088
_exptl_crystal_size_max 0.8
_exptl_crystal_size_mid 0.5
_exptl_crystal_size_min 0.5
_refine_diff_density_max 1.844
_refine_diff_density_min -1.105
_refine_diff_density_rms 0.203
_refine_ls_extinction_method none
_refine_ls_goodness_of_fit_ref 1.006
_refine_ls_hydrogen_treatment mixed
_refine_ls_matrix_type full
_refine_ls_number_parameters 259
_refine_ls_number_reflns 4378
_refine_ls_number_restraints 24
_refine_ls_restrained_S_all 1.008
_refine_ls_R_factor_all 0.0893
_refine_ls_R_factor_gt 0.0494
_refine_ls_shift/su_max 0.064
_refine_ls_shift/su_mean 0.002
_refine_ls_structure_factor_coef Fsqd
_refine_ls_weighting_details 'calc w=1/[\s^2^(Fo^2^)+(0.0206P)^2^+0.0000P] where P=(Fo^2^+2Fc^2^)/3'
_refine_ls_weighting_scheme calc
_refine_ls_wR_factor_gt 0.1127
_refine_ls_wR_factor_ref 0.1198
_reflns_number_gt 2501
_reflns_number_total 4378
_reflns_threshold_expression >2sigma(I)
_cod_data_source_file ic061666i-file001_2.cif
_cod_data_source_block Dy(BTC)(DMF)2(H2O)
_cod_original_cell_volume 3991(9)
_cod_database_code 4307145

loop_
_symmetry_equiv_pos_as_xyz
'x, y, z'
'-x, y, -z+1/2'
'x+1/2, y+1/2, z'
'-x+1/2, y+1/2, -z+1/2'
'-x, -y, -z'
'x, -y, z-1/2'
'-x+1/2, -y+1/2, -z'
'x+1/2, -y+1/2, z-1/2'

loop_
_atom_site_label
_atom_site_type_symbol
_atom_site_fract_x
_atom_site_fract_y
_atom_site_fract_z
_atom_site_U_iso_or_equiv
_atom_site_adp_type
_atom_site_occupancy
_atom_site_symmetry_multiplicity
_atom_site_calc_flag
_atom_site_refinement_flags
_atom_site_disorder_assembly
_atom_site_disorder_group
Dy1 Dy 0.07486(3) 0.82868(4) 0.08305(3) 0.02367(16) Uani 1 1 d . . .
C1 C 0.0897(5) 1.0035(9) -0.0438(5) 0.026(2) Uani 1 1 d . . .
C2 C 0.1357(5) 0.9861(9) -0.0951(5) 0.023(2) Uani 1 1 d . . .
C3 C 0.1995(5) 0.9187(8) -0.0767(5) 0.025(2) Uani 1 1 d . . .
H3 H 0.2155 0.8843 -0.0317 0.030 Uiso 1 1 calc R . .
C4 C 0.2396(6) 0.9020(9) -0.1248(6) 0.027(3) Uani 1 1 d . . .
C5 C 0.2155(5) 0.9556(8) -0.1913(5) 0.026(2) Uani 1 1 d . . .
H5 H 0.2429 0.9452 -0.2238 0.032 Uiso 1 1 calc R . .
C6 C 0.1521(5) 1.0233(9) -0.2097(5) 0.027(2) Uani 1 1 d . . .
C7 C 0.1115(5) 1.0407(8) -0.1609(5) 0.030(3) Uani 1 1 d . . .
H7A H 0.0690 1.0882 -0.1723 0.036 Uiso 1 1 calc R . .
C8 C 0.1926(5) 0.6770(10) 0.1062(5) 0.029(2) Uani 1 1 d . . .
C9 C 0.1240(6) 0.9220(9) 0.2171(6) 0.029(3) Uani 1 1 d . . .
C10 C -0.0473(8) 0.7735(11) -0.0762(7) 0.047(3) Uani 1 1 d . . .
H10 H -0.0673 0.8476 -0.0840 0.057 Uiso 1 1 calc R . .
C11 C -0.1587(8) 0.7169(14) -0.1633(10) 0.116(7) Uani 1 1 d . . .
H11A H -0.1792 0.7885 -0.1527 0.173 Uiso 1 1 calc R . .
H11B H -0.1932 0.6552 -0.1627 0.173 Uiso 1 1 calc R . .
H11C H -0.1514 0.7213 -0.2099 0.173 Uiso 1 1 calc R . .
C12 C -0.0614(8) 0.5832(13) -0.0989(9) 0.092(6) Uani 1 1 d . . .
H12A H -0.0628 0.5474 -0.1436 0.138 Uiso 1 1 calc R . .
H12B H -0.0922 0.5400 -0.0762 0.138 Uiso 1 1 calc R . .
H12C H -0.0101 0.5848 -0.0681 0.138 Uiso 1 1 calc R . .
C13 C -0.0527(6) 0.6798(10) 0.1339(7) 0.047(3) Uani 1 1 d . . .
H13 H -0.0271 0.7015 0.1807 0.056 Uiso 1 1 calc R . .
C14 C -0.1597(12) 0.5834(19) 0.0547(13) 0.167(9) Uani 1 1 d U . .
H14A H -0.1794 0.6424 0.0196 0.250 Uiso 1 1 calc R . .
H14B H -0.2006 0.5364 0.0599 0.250 Uiso 1 1 calc R . .
H14C H -0.1247 0.5360 0.0394 0.250 Uiso 1 1 calc R . .
C15 C -0.1574(8) 0.6151(14) 0.1811(9) 0.100(6) Uani 1 1 d . . .
H15A H -0.1351 0.6647 0.2212 0.150 Uiso 1 1 calc R . .
H15B H -0.1499 0.5359 0.1963 0.150 Uiso 1 1 calc R . .
H15C H -0.2107 0.6308 0.1631 0.150 Uiso 1 1 calc R . .
N1 N -0.0889(6) 0.6957(9) -0.1115(6) 0.057(3) Uani 1 1 d . . .
N2 N -0.1209(6) 0.6365(10) 0.1231(7) 0.071(4) Uani 1 1 d . . .
O1 O 0.1162(3) 0.9653(6) 0.0184(4) 0.0291(17) Uani 1 1 d . . .
O2 O 0.1731(5) 0.7272(7) 0.0509(4) 0.058(3) Uani 1 1 d . . .
O3 O 0.1562(4) 0.6847(8) 0.1510(4) 0.057(2) Uani 1 1 d . . .
O4 O 0.1550(4) 0.9500(6) 0.1709(4) 0.042(2) Uani 1 1 d . . .
O5 O 0.0710(4) 0.8542(6) 0.2048(3) 0.0289(17) Uani 1 1 d . . .
O6 O -0.0273(4) 0.9454(6) 0.0654(4) 0.043(2) Uani 1 1 d . . .
O7 O 0.0155(5) 0.7668(7) -0.0331(4) 0.052(2) Uani 1 1 d . . .
O8 O -0.0191(4) 0.6948(7) 0.0892(4) 0.048(2) Uani 1 1 d . . .
O1W O 0.0000 0.378(4) 0.2500 0.102(12) Uani 0.50 2 d SPU . .
O2W O 0.0000 0.185(4) 0.2500 0.126(12) Uani 0.50 2 d SPU . .
O3W O 0.0000 0.294(3) 0.2500 0.083(11) Uani 0.50 2 d SPU . .
O4W O 0.0000 0.4787(19) 0.2500 0.037(6) Uani 0.50 2 d SP . .

loop_
_atom_site_aniso_label
_atom_site_aniso_U_11
_atom_site_aniso_U_22
_atom_site_aniso_U_33
_atom_site_aniso_U_23
_atom_site_aniso_U_13
_atom_site_aniso_U_12
Dy1 0.0242(2) 0.0323(3) 0.0166(2) 0.0003(3) 0.00935(18) 0.0078(3)
C1 0.030(6) 0.027(6) 0.027(6) 0.002(5) 0.016(5) 0.002(5)
C2 0.022(5) 0.032(7) 0.016(5) -0.001(5) 0.010(4) 0.005(5)
C3 0.025(6) 0.033(6) 0.020(6) 0.007(5) 0.013(5) 0.006(5)
C4 0.031(6) 0.023(6) 0.031(6) 0.002(5) 0.013(5) 0.012(5)
C5 0.026(6) 0.038(7) 0.020(6) 0.000(5) 0.015(5) 0.008(5)
C6 0.033(6) 0.033(7) 0.017(5) 0.000(5) 0.012(5) 0.001(5)
C7 0.026(6) 0.042(7) 0.023(6) 0.000(5) 0.009(5) 0.007(5)
C8 0.031(6) 0.034(6) 0.026(6) -0.007(6) 0.014(5) 0.011(6)
C9 0.030(6) 0.038(7) 0.021(6) -0.002(5) 0.009(5) -0.010(5)
C10 0.068(9) 0.048(9) 0.037(8) -0.004(7) 0.033(8) 0.006(7)
C11 0.076(12) 0.112(16) 0.129(18) 0.000(13) -0.015(12) -0.029(11)
C12 0.097(13) 0.059(11) 0.119(17) -0.023(11) 0.031(12) -0.003(9)
C13 0.046(7) 0.038(8) 0.050(8) -0.001(7) 0.005(6) -0.010(7)
C14 0.152(12) 0.194(12) 0.157(12) -0.002(9) 0.048(9) -0.020(9)
C15 0.101(13) 0.130(16) 0.100(15) 0.005(11) 0.080(12) -0.015(11)
N1 0.060(7) 0.047(8) 0.052(7) -0.018(6) -0.002(6) -0.011(6)
N2 0.060(7) 0.097(10) 0.058(8) -0.010(7) 0.020(7) -0.023(7)
O1 0.032(4) 0.036(5) 0.021(4) 0.005(3) 0.011(3) 0.009(3)
O2 0.071(6) 0.082(7) 0.034(5) 0.029(5) 0.036(5) 0.054(5)
O3 0.054(5) 0.085(7) 0.041(5) 0.024(5) 0.027(4) 0.048(5)
O4 0.057(5) 0.059(6) 0.015(4) -0.004(4) 0.017(4) -0.029(4)
O5 0.026(4) 0.049(5) 0.014(3) -0.006(3) 0.010(3) -0.007(4)
O6 0.041(5) 0.056(6) 0.041(5) 0.025(4) 0.028(4) 0.031(4)
O7 0.052(5) 0.079(7) 0.020(5) -0.010(4) 0.003(4) 0.003(5)
O8 0.056(5) 0.053(6) 0.043(5) -0.012(4) 0.027(4) -0.024(4)
O1W 0.118(18) 0.110(19) 0.113(19) 0.000 0.087(15) 0.000
O2W 0.145(19) 0.123(19) 0.13(2) 0.000 0.066(16) 0.000
O3W 0.110(13) 0.070(13) 0.084(13) 0.000 0.051(9) 0.000
O4W 0.051(13) 0.017(12) 0.041(14) 0.000 0.008(11) 0.000

loop_
_atom_type_symbol
_atom_type_description
_atom_type_scat_dispersion_real
_atom_type_scat_dispersion_imag
_atom_type_scat_source
C C 0.0033 0.0016 'International Tables Vol C Tables 4.2.6.8 and 6.1.1.4'
H H 0.0000 0.0000 'International Tables Vol C Tables 4.2.6.8 and 6.1.1.4'
N N 0.0061 0.0033 'International Tables Vol C Tables 4.2.6.8 and 6.1.1.4'
O O 0.0106 0.0060 'International Tables Vol C Tables 4.2.6.8 and 6.1.1.4'
Dy Dy -0.1892 4.4098 'International Tables Vol C Tables 4.2.6.8 and 6.1.1.4'

loop_
_geom_angle_atom_site_label_1
_geom_angle_atom_site_label_2
_geom_angle_atom_site_label_3
_geom_angle
_geom_angle_site_symmetry_1
_geom_angle_site_symmetry_3
_geom_angle_publ_flag
O6 Dy1 O1 84.5(2) . . ?
O6 Dy1 O7 84.4(3) . . ?
O1 Dy1 O7 79.3(3) . . ?
O6 Dy1 O8 78.8(3) . . ?
O1 Dy1 O8 148.5(3) . . ?
O7 Dy1 O8 72.7(3) . . ?
O6 Dy1 O4 94.1(3) . . ?
O1 Dy1 O4 75.5(3) . . ?
O7 Dy1 O4 154.8(3) . . ?
O8 Dy1 O4 131.8(3) . . ?
O6 Dy1 O3 150.2(3) . . ?
O1 Dy1 O3 122.2(3) . . ?
O7 Dy1 O3 111.6(3) . . ?
O8 Dy1 O3 82.2(3) . . ?
O4 Dy1 O3 81.7(3) . . ?
O6 Dy1 O2 156.2(3) . . ?
O1 Dy1 O2 78.0(3) . . ?
O7 Dy1 O2 76.7(3) . . ?
O8 Dy1 O2 108.5(3) . . ?
O4 Dy1 O2 96.9(3) . . ?
O3 Dy1 O2 52.9(3) . . ?
O6 Dy1 O5 79.1(2) . . ?
O1 Dy1 O5 124.7(2) . . ?
O7 Dy1 O5 148.8(3) . . ?
O8 Dy1 O5 78.1(2) . . ?
O4 Dy1 O5 53.8(2) . . ?
O3 Dy1 O5 74.6(2) . . ?
O2 Dy1 O5 124.2(2) . . ?
O6 Dy1 C9 86.3(3) . . ?
O1 Dy1 C9 100.6(3) . . ?
O7 Dy1 C9 170.7(3) . . ?
O8 Dy1 C9 104.7(3) . . ?
O4 Dy1 C9 27.2(3) . . ?
O3 Dy1 C9 76.5(3) . . ?
O2 Dy1 C9 112.5(3) . . ?
O5 Dy1 C9 26.6(2) . . ?
O6 Dy1 C8 176.4(3) . . ?
O1 Dy1 C8 99.0(3) . . ?
O7 Dy1 C8 95.0(3) . . ?
O8 Dy1 C8 97.6(3) . . ?
O4 Dy1 C8 88.0(3) . . ?
O3 Dy1 C8 27.3(3) . . ?
O2 Dy1 C8 25.7(3) . . ?
O5 Dy1 C8 99.8(3) . . ?
C9 Dy1 C8 94.2(3) . . ?
O1 C1 O6 123.6(9) . 5_575 ?
O1 C1 C2 117.5(9) . . ?
O6 C1 C2 118.9(9) 5_575 . ?
C3 C2 C7 121.3(9) . . ?
C3 C2 C1 120.9(9) . . ?
C7 C2 C1 117.8(9) . . ?
C2 C3 C4 120.0(9) . . ?
C3 C4 C5 119.2(9) . . ?
C3 C4 C8 120.1(9) . 7_565 ?
C5 C4 C8 120.7(9) . 7_565 ?
C6 C5 C4 121.1(9) . . ?
C5 C6 C7 119.8(9) . . ?
C5 C6 C9 121.3(9) . 6_575 ?
C7 C6 C9 118.8(9) . 6_575 ?
C2 C7 C6 118.6(9) . . ?
O2 C8 O3 121.2(10) . . ?
O2 C8 C4 121.6(9) . 7_565 ?
O3 C8 C4 117.1(10) . 7_565 ?
O2 C8 Dy1 61.3(6) . . ?
O3 C8 Dy1 60.2(5) . . ?
C4 C8 Dy1 175.4(7) 7_565 . ?
O5 C9 O4 122.5(10) . . ?
O5 C9 C6 119.3(10) . 6_576 ?
O4 C9 C6 118.2(9) . 6_576 ?
O5 C9 Dy1 62.4(5) . . ?
O4 C9 Dy1 60.2(5) . . ?
C6 C9 Dy1 178.2(8) 6_576 . ?
O7 C10 N1 129.8(13) . . ?
O8 C13 N2 127.3(12) . . ?
C10 N1 C12 116.3(12) . . ?
C10 N1 C11 123.7(13) . . ?
C12 N1 C11 120.0(11) . . ?
C13 N2 C14 119.8(14) . . ?
C13 N2 C15 124.6(13) . . ?
C14 N2 C15 114.4(13) . . ?
C1 O1 Dy1 132.9(6) . . ?
C8 O2 Dy1 93.0(6) . . ?
C8 O3 Dy1 92.5(7) . . ?
C9 O4 Dy1 92.7(6) . . ?
C9 O5 Dy1 91.0(6) . . ?
C1 O6 Dy1 167.5(8) 5_575 . ?
C10 O7 Dy1 137.2(8) . . ?
C13 O8 Dy1 131.8(8) . . ?
O3W O1W O4W 180.000(11) . . ?
O1W O3W O2W 180.000(17) . . ?

loop_
_geom_bond_atom_site_label_1
_geom_bond_atom_site_label_2
_geom_bond_distance
_geom_bond_site_symmetry_2
_geom_bond_publ_flag
Dy1 O6 2.265(7) . ?
Dy1 O1 2.292(7) . ?
Dy1 O7 2.319(8) . ?
Dy1 O8 2.358(8) . ?
Dy1 O4 2.367(7) . ?
Dy1 O3 2.370(7) . ?
Dy1 O2 2.398(7) . ?
Dy1 O5 2.415(7) . ?
Dy1 C9 2.726(11) . ?
Dy1 C8 2.729(10) . ?
C1 O1 1.246(11) . ?
C1 O6 1.253(11) 5_575 ?
C1 C2 1.507(12) . ?
C2 C3 1.371(12) . ?
C2 C7 1.382(13) . ?
C3 C4 1.371(13) . ?
C4 C5 1.387(13) . ?
C4 C8 1.507(13) 7_565 ?
C5 C6 1.366(12) . ?
C6 C7 1.392(13) . ?
C6 C9 1.507(13) 6_575 ?
C8 O2 1.184(11) . ?
C8 O3 1.254(11) . ?
C8 C4 1.507(13) 7_565 ?
C9 O5 1.222(11) . ?
C9 O4 1.247(12) . ?
C9 C6 1.507(13) 6_576 ?
C10 O7 1.218(13) . ?
C10 N1 1.250(14) . ?
C11 N1 1.406(16) . ?
C12 N1 1.394(15) . ?
C13 O8 1.224(13) . ?
C13 N2 1.316(14) . ?
C14 N2 1.45(2) . ?
C15 N2 1.500(16) . ?
O6 C1 1.253(11) 5_575 ?
O1W O3W 0.97(4) . ?
O1W O4W 1.17(4) . ?
O2W O3W 1.26(4) . ?
